data_4035972
loop_
_publ_author_name
'Peshkov, Roman Yu'
'Wang, Chunyan'
'Panteleeva, Elena V.'
'Rybalova, Tatyana V.'
'Tretyakov, Evgeny V.'

_publ_section_title
;
 Radical Anions of Aromatic Carbonitriles as Reagents for Arylation of
 Fluorinated Benzonitriles.
;
_journal_issue 2
_journal_name_full 'The Journal of organic chemistry'
_journal_page_first 963
_journal_page_last 972
_journal_paper_doi 10.1021/acs.joc.8b02904
_journal_volume 84
_journal_year 2019
_chemical_formula_moiety 'C14 H10 F N3'
_chemical_formula_sum 'C14 H10 F N3'
_chemical_formula_weight 239.25
_chemical_name_systematic
; 
 4-amino-2-phenyl-8-fluoroquinazoline 
;
_space_group_IT_number 29
_space_group_name_Hall 'P 2c -2ac'
_space_group_name_H-M_alt 'P c a 21'
_symmetry_cell_setting orthorhombic
_symmetry_space_group_name_H-M 'P c a 21'
_atom_sites_solution_hydrogens geom
_atom_sites_solution_primary direct
_atom_sites_solution_secondary difmap
_audit_creation_method SHELXL-97
_cell_angle_alpha 90.00
_cell_angle_beta 90.00
_cell_angle_gamma 90.00
_cell_formula_units_Z 4
_cell_length_a 15.3460(18)
_cell_length_b 5.6824(6)
_cell_length_c 13.3043(12)
_cell_measurement_reflns_used 3686
_cell_measurement_temperature 298(2)
_cell_measurement_theta_max 25.00
_cell_measurement_theta_min 2.65
_cell_volume 1160.2(2)
_computing_cell_refinement 'Bruker SAINT'
_computing_data_collection 'Bruker APEX2'
_computing_data_reduction 'Bruker SAINT'
_computing_molecular_graphics 'Bruker SHELXTL'
_computing_publication_material 'Bruker SHELXTL'
_computing_structure_refinement 'SHELXL-97 (Sheldrick, 2008)'
_computing_structure_solution 'SHELXS-97 (Sheldrick, 2008)'
_diffrn_ambient_temperature 298(2)
_diffrn_measured_fraction_theta_full 0.999
_diffrn_measured_fraction_theta_max 0.999
_diffrn_measurement_device_type 'Bruker APEX-II CCD'
_diffrn_measurement_method '\f and \w scans'
_diffrn_radiation_monochromator graphite
_diffrn_radiation_source 'fine-focus sealed tube'
_diffrn_radiation_type MoK\a
_diffrn_radiation_wavelength 0.71073
_diffrn_reflns_av_R_equivalents 0.0465
_diffrn_reflns_av_sigmaI/netI 0.0455
_diffrn_reflns_limit_h_max 18
_diffrn_reflns_limit_h_min -17
_diffrn_reflns_limit_k_max 6
_diffrn_reflns_limit_k_min -4
_diffrn_reflns_limit_l_max 15
_diffrn_reflns_limit_l_min -15
_diffrn_reflns_number 5623
_diffrn_reflns_theta_full 25.04
_diffrn_reflns_theta_max 25.04
_diffrn_reflns_theta_min 2.65
_exptl_absorpt_coefficient_mu 0.096
_exptl_absorpt_correction_T_max 0.8620
_exptl_absorpt_correction_T_min 0.7506
_exptl_absorpt_correction_type multi-scan
_exptl_absorpt_process_details SADABS-2008/1
_exptl_crystal_colour yellow
_exptl_crystal_density_diffrn 1.370
_exptl_crystal_density_method 'not measured'
_exptl_crystal_description prism
_exptl_crystal_F_000 496
_exptl_crystal_size_max 0.70
_exptl_crystal_size_mid 0.60
_exptl_crystal_size_min 0.20
_refine_diff_density_max 0.110
_refine_diff_density_min -0.192
_refine_diff_density_rms 0.037
_refine_ls_abs_structure_details 'Flack H D (1983), Acta Cryst. A39, 876-881'
_refine_ls_abs_structure_Flack 0.0(8)
_refine_ls_extinction_method none
_refine_ls_goodness_of_fit_ref 1.050
_refine_ls_hydrogen_treatment mixed
_refine_ls_matrix_type full
_refine_ls_number_parameters 169
_refine_ls_number_reflns 2038
_refine_ls_number_restraints 1
_refine_ls_restrained_S_all 1.050
_refine_ls_R_factor_all 0.0358
_refine_ls_R_factor_gt 0.0316
_refine_ls_shift/su_max 0.000
_refine_ls_shift/su_mean 0.000
_refine_ls_structure_factor_coef Fsqd
_refine_ls_weighting_details 'calc w=1/[\s^2^(Fo^2^)+(0.0463P)^2^+0.0457P] where P=(Fo^2^+2Fc^2^)/3'
_refine_ls_weighting_scheme calc
_refine_ls_wR_factor_gt 0.0792
_refine_ls_wR_factor_ref 0.0835
_reflns_number_gt 1882
_reflns_number_total 2038
_reflns_threshold_expression >2sigma(I)
_cod_data_source_file jo8b02904_si_002.cif
_cod_data_source_block rup168_10f
_cod_depositor_comments
;
The following automatic conversions were performed:

data item '_symmetry_cell_setting' value 'Orthorhombic' was changed
to 'orthorhombic' in accordance with the
/home/data/users/saulius/crontab/automatic-downloads/current/ACS/lib/dictionaries/cif_core.dic
dictionary named 'cif_core.dic' version 2.4.2 last updated on
2011-04-26.

Automatic conversion script
Id: cif_fix_values 6909 2019-04-08 15:41:33Z antanas 
;
_cod_original_sg_symbol_H-M 'Pca2(1) '
_cod_database_code 4035972

loop_
_symmetry_equiv_pos_as_xyz
'x, y, z'
'-x, -y, z+1/2'
'-x+1/2, y, z+1/2'
'x+1/2, -y, z'

loop_
_atom_site_label
_atom_site_type_symbol
_atom_site_fract_x
_atom_site_fract_y
_atom_site_fract_z
_atom_site_U_iso_or_equiv
_atom_site_adp_type
_atom_site_occupancy
_atom_site_symmetry_multiplicity
_atom_site_calc_flag
_atom_site_refinement_flags
F1 F 0.72672(7) 1.20179(17) -0.07655(7) 0.0542(3) Uani 1 1 d .
N1 N 0.80873(8) 0.8380(2) 0.01777(9) 0.0310(3) Uani 1 1 d .
N3 N 0.83473(8) 0.6209(2) 0.16893(9) 0.0354(3) Uani 1 1 d .
N2 N 0.76220(11) 0.6890(3) 0.31513(11) 0.0448(4) Uani 1 1 d .
H2B H 0.7286(15) 0.775(4) 0.359(2) 0.067 Uiso 1 1 d .
H2A H 0.7882(14) 0.560(4) 0.3380(16) 0.067 Uiso 1 1 d .
C4' C 1.03173(12) 0.2292(4) -0.07815(17) 0.0583(5) Uani 1 1 d .
H4' H 1.0706 0.1300 -0.1110 0.070 Uiso 1 1 calc R
C3' C 1.00618(11) 0.4364(4) -0.12261(14) 0.0534(5) Uani 1 1 d .
H3' H 1.0289 0.4791 -0.1848 0.064 Uiso 1 1 calc R
C2' C 0.94654(10) 0.5823(3) -0.07484(12) 0.0435(4) Uani 1 1 d .
H2' H 0.9292 0.7220 -0.1053 0.052 Uiso 1 1 calc R
C1' C 0.91254(9) 0.5200(3) 0.01850(11) 0.0348(3) Uani 1 1 d .
C2 C 0.84760(9) 0.6717(3) 0.07038(10) 0.0303(3) Uani 1 1 d .
C8A C 0.75202(9) 0.9778(2) 0.07006(11) 0.0291(3) Uani 1 1 d .
C8 C 0.70997(10) 1.1668(3) 0.02260(11) 0.0347(4) Uani 1 1 d .
C7 C 0.65452(11) 1.3152(3) 0.07024(12) 0.0406(4) Uani 1 1 d .
H7 H 0.6293 1.4407 0.0360 0.049 Uiso 1 1 calc R
C6 C 0.63600(12) 1.2763(3) 0.17153(12) 0.0441(4) Uani 1 1 d .
H6 H 0.5974 1.3755 0.2048 0.053 Uiso 1 1 calc R
C6' C 0.94084(11) 0.3121(3) 0.06332(15) 0.0457(4) Uani 1 1 d .
H6' H 0.9198 0.2697 0.1263 0.055 Uiso 1 1 calc R
C5' C 0.99994(12) 0.1685(3) 0.01471(19) 0.0591(6) Uani 1 1 d .
H5' H 1.0183 0.0298 0.0451 0.071 Uiso 1 1 calc R
C4A C 0.73264(9) 0.9440(3) 0.17300(11) 0.0307(3) Uani 1 1 d .
C4 C 0.77714(9) 0.7498(3) 0.21928(11) 0.0323(3) Uani 1 1 d .
C5 C 0.67378(10) 1.0946(3) 0.22243(11) 0.0400(4) Uani 1 1 d .
H5 H 0.6606 1.0702 0.2899 0.048 Uiso 1 1 calc R

loop_
_atom_site_aniso_label
_atom_site_aniso_U_11
_atom_site_aniso_U_22
_atom_site_aniso_U_33
_atom_site_aniso_U_23
_atom_site_aniso_U_13
_atom_site_aniso_U_12
F1 0.0725(7) 0.0565(6) 0.0336(5) 0.0153(5) 0.0081(5) 0.0161(5)
N1 0.0314(6) 0.0351(7) 0.0265(6) -0.0021(5) 0.0010(5) -0.0010(5)
N3 0.0380(7) 0.0383(7) 0.0297(7) 0.0005(6) -0.0015(5) 0.0032(6)
N2 0.0566(10) 0.0508(9) 0.0272(7) 0.0053(7) 0.0032(7) 0.0080(7)
C4' 0.0391(10) 0.0563(12) 0.0795(13) -0.0317(11) 0.0060(10) 0.0046(9)
C3' 0.0352(9) 0.0822(15) 0.0429(10) -0.0213(9) 0.0020(7) 0.0015(10)
C2' 0.0361(8) 0.0598(11) 0.0345(7) -0.0095(8) -0.0026(6) 0.0053(7)
C1' 0.0277(8) 0.0385(8) 0.0382(7) -0.0101(7) -0.0036(6) -0.0006(6)
C2 0.0286(7) 0.0329(8) 0.0295(8) -0.0022(6) -0.0026(6) -0.0026(6)
C8A 0.0264(7) 0.0324(7) 0.0285(7) -0.0025(6) -0.0014(5) -0.0028(6)
C8 0.0376(8) 0.0385(9) 0.0280(7) 0.0040(7) -0.0004(6) -0.0018(6)
C7 0.0401(9) 0.0366(9) 0.0452(10) 0.0007(7) -0.0054(8) 0.0067(7)
C6 0.0425(10) 0.0475(10) 0.0423(9) -0.0099(8) 0.0012(8) 0.0124(7)
C6' 0.0392(9) 0.0373(9) 0.0606(10) -0.0038(8) 0.0011(8) 0.0003(7)
C5' 0.0420(10) 0.0395(10) 0.0958(17) -0.0084(10) 0.0012(10) 0.0044(8)
C4A 0.0298(8) 0.0369(8) 0.0253(7) -0.0025(6) -0.0024(6) -0.0041(6)
C4 0.0310(8) 0.0404(9) 0.0255(7) -0.0002(6) -0.0016(6) -0.0040(7)
C5 0.0391(9) 0.0530(11) 0.0279(7) -0.0052(7) 0.0042(7) 0.0019(8)

loop_
_atom_type_symbol
_atom_type_description
_atom_type_scat_dispersion_real
_atom_type_scat_dispersion_imag
_atom_type_scat_source
C C 0.0033 0.0016 'International Tables Vol C Tables 4.2.6.8 and 6.1.1.4'
H H 0.0000 0.0000 'International Tables Vol C Tables 4.2.6.8 and 6.1.1.4'
N N 0.0061 0.0033 'International Tables Vol C Tables 4.2.6.8 and 6.1.1.4'
F F 0.0171 0.0103 'International Tables Vol C Tables 4.2.6.8 and 6.1.1.4'

loop_
_geom_angle_atom_site_label_1
_geom_angle_atom_site_label_2
_geom_angle_atom_site_label_3
_geom_angle
C2 N1 C8A 115.72(12)
C4 N3 C2 117.81(13)
C4 N2 H2B 124.3(15)
C4 N2 H2A 117.5(14)
H2B N2 H2A 118(2)
C5' C4' C3' 120.07(17)
C5' C4' H4' 120.0
C3' C4' H4' 120.0
C4' C3' C2' 120.15(19)
C4' C3' H3' 119.9
C2' C3' H3' 119.9
C3' C2' C1' 120.23(18)
C3' C2' H2' 119.9
C1' C2' H2' 119.9
C2' C1' C6' 118.71(15)
C2' C1' C2 121.17(14)
C6' C1' C2 120.11(14)
N1 C2 N3 126.83(13)
N1 C2 C1' 118.17(12)
N3 C2 C1' 115.01(13)
N1 C8A C8 120.54(13)
N1 C8A C4A 123.17(13)
C8 C8A C4A 116.29(13)
C7 C8 F1 118.79(13)
C7 C8 C8A 123.70(14)
F1 C8 C8A 117.52(13)
C8 C7 C6 118.73(15)
C8 C7 H7 120.6
C6 C7 H7 120.6
C5 C6 C7 120.88(15)
C5 C6 H6 119.6
C7 C6 H6 119.6
C5' C6' C1' 120.36(18)
C5' C6' H6' 119.8
C1' C6' H6' 119.8
C4' C5' C6' 120.46(18)
C4' C5' H5' 119.8
C6' C5' H5' 119.8
C5 C4A C8A 120.31(13)
C5 C4A C4 124.89(14)
C8A C4A C4 114.80(13)
N3 C4 N2 116.79(15)
N3 C4 C4A 121.57(14)
N2 C4 C4A 121.64(15)
C6 C5 C4A 120.07(14)
C6 C5 H5 120.0
C4A C5 H5 120.0

loop_
_geom_bond_atom_site_label_1
_geom_bond_atom_site_label_2
_geom_bond_distance
F1 C8 1.3586(19)
N1 C2 1.3185(19)
N1 C8A 1.3684(19)
N3 C4 1.329(2)
N3 C2 1.3570(18)
N2 C4 1.341(2)
N2 H2B 0.92(3)
N2 H2A 0.89(2)
C4' C5' 1.372(3)
C4' C3' 1.375(3)
C4' H4' 0.9300
C3' C2' 1.389(2)
C3' H3' 0.9300
C2' C1' 1.393(2)
C2' H2' 0.9300
C1' C6' 1.393(2)
C1' C2 1.487(2)
C8A C8 1.403(2)
C8A C4A 1.4146(19)
C8 C7 1.355(2)
C7 C6 1.395(2)
C7 H7 0.9300
C6 C5 1.364(2)
C6 H6 0.9300
C6' C5' 1.381(3)
C6' H6' 0.9300
C5' H5' 0.9300
C4A C5 1.407(2)
C4A C4 1.436(2)
C5 H5 0.9300

loop_
_geom_torsion_atom_site_label_1
_geom_torsion_atom_site_label_2
_geom_torsion_atom_site_label_3
_geom_torsion_atom_site_label_4
_geom_torsion
C5' C4' C3' C2' -1.6(3)
C4' C3' C2' C1' 0.3(3)
C3' C2' C1' C6' 1.2(2)
C3' C2' C1' C2 -179.08(14)
C8A N1 C2 N3 2.5(2)
C8A N1 C2 C1' -177.68(12)
C4 N3 C2 N1 0.1(2)
C4 N3 C2 C1' -179.72(13)
C2' C1' C2 N1 14.5(2)
C6' C1' C2 N1 -165.81(14)
C2' C1' C2 N3 -165.68(14)
C6' C1' C2 N3 14.00(19)
C2 N1 C8A C8 177.18(13)
C2 N1 C8A C4A -2.39(19)
N1 C8A C8 C7 -178.55(14)
C4A C8A C8 C7 1.0(2)
N1 C8A C8 F1 1.1(2)
C4A C8A C8 F1 -179.34(13)
F1 C8 C7 C6 178.72(15)
C8A C8 C7 C6 -1.7(3)
C8 C7 C6 C5 1.0(3)
C2' C1' C6' C5' -1.5(2)
C2 C1' C6' C5' 178.84(15)
C3' C4' C5' C6' 1.3(3)
C1' C6' C5' C4' 0.2(3)
N1 C8A C4A C5 179.85(13)
C8 C8A C4A C5 0.3(2)
N1 C8A C4A C4 -0.10(19)
C8 C8A C4A C4 -179.69(13)
C2 N3 C4 N2 176.70(13)
C2 N3 C4 C4A -2.9(2)
C5 C4A C4 N3 -177.11(13)
C8A C4A C4 N3 2.8(2)
C5 C4A C4 N2 3.3(2)
C8A C4A C4 N2 -176.72(14)
C7 C6 C5 C4A 0.3(3)
C8A C4A C5 C6 -0.9(2)
C4 C4A C5 C6 179.04(15)
